data_7112078
loop_
_publ_author_name
'Andreas A. Danopoulos'
'Pierre Braunstein'

_publ_section_title
;
 'Janus-type' organopotassium chemistry observed in deprotonation of
 mesoionic imidazolium aminides and amino N-heterocyclic carbenes:
 coordination and organometallic polymers
;
_journal_name_full Chem.Commun.
_journal_page_first 3055
_journal_paper_doi 10.1039/c3cc49517e
_journal_volume 50
_journal_year 2014
_chemical_formula_moiety 'C24 H48 K2 O12, 2(C39 H52 N3)'
_chemical_formula_sum 'C102 H152 K2 N6 O12'
_chemical_formula_weight 1732.50
_chemical_name_systematic
;
 ?
;
_space_group_IT_number 61
_symmetry_cell_setting orthorhombic
_symmetry_space_group_name_Hall '-P 2ac 2ab'
_symmetry_space_group_name_H-M 'P b c a'
_atom_sites_solution_hydrogens geom
_atom_sites_solution_primary direct
_atom_sites_solution_secondary difmap
_audit_creation_method SHELXL-97
_cell_angle_alpha 90.00
_cell_angle_beta 90.00
_cell_angle_gamma 90.00
_cell_formula_units_Z 4
_cell_length_a 20.9918(6)
_cell_length_b 20.7930(5)
_cell_length_c 23.1690(6)
_cell_measurement_reflns_used 8954
_cell_measurement_temperature 173(2)
_cell_measurement_theta_max 26.40
_cell_measurement_theta_min 2.63
_cell_volume 10112.9(5)
_computing_cell_refinement 'Bruker SAINT'
_computing_data_collection 'Bruker APEX2'
_computing_data_reduction 'Bruker SAINT'
_computing_molecular_graphics 'Bruker SHELXTL'
_computing_publication_material 'Bruker SHELXTL'
_computing_structure_refinement 'SHELXL-97 (Sheldrick, 2008)'
_computing_structure_solution 'SHELXS-97 (Sheldrick, 2008)'
_diffrn_ambient_temperature 173(2)
_diffrn_measured_fraction_theta_full 0.998
_diffrn_measured_fraction_theta_max 0.998
_diffrn_measurement_device_type 'Bruker APEX-II CCD'
_diffrn_measurement_method '\f and \w scans'
_diffrn_radiation_monochromator triumph
_diffrn_radiation_source 'sealed tube'
_diffrn_radiation_type MoK\a
_diffrn_radiation_wavelength 0.71073
_diffrn_reflns_av_R_equivalents 0.0532
_diffrn_reflns_av_sigmaI/netI 0.0452
_diffrn_reflns_limit_h_max 27
_diffrn_reflns_limit_h_min -27
_diffrn_reflns_limit_k_max 23
_diffrn_reflns_limit_k_min -27
_diffrn_reflns_limit_l_max 18
_diffrn_reflns_limit_l_min -30
_diffrn_reflns_number 55913
_diffrn_reflns_theta_full 28.03
_diffrn_reflns_theta_max 28.03
_diffrn_reflns_theta_min 1.63
_exptl_absorpt_coefficient_mu 0.153
_exptl_absorpt_correction_T_max 0.9469
_exptl_absorpt_correction_T_min 0.9384
_exptl_absorpt_correction_type multi-scan
_exptl_absorpt_process_details sadabs
_exptl_crystal_colour yellow
_exptl_crystal_density_diffrn 1.138
_exptl_crystal_density_method 'not measured'
_exptl_crystal_description block
_exptl_crystal_F_000 3760
_exptl_crystal_size_max 0.42
_exptl_crystal_size_mid 0.40
_exptl_crystal_size_min 0.36
_refine_diff_density_max 0.556
_refine_diff_density_min -0.916
_refine_diff_density_rms 0.052
_refine_ls_extinction_method none
_refine_ls_goodness_of_fit_ref 1.022
_refine_ls_hydrogen_treatment constr
_refine_ls_matrix_type full
_refine_ls_number_parameters 588
_refine_ls_number_reflns 12218
_refine_ls_number_restraints 2
_refine_ls_restrained_S_all 1.025
_refine_ls_R_factor_all 0.1389
_refine_ls_R_factor_gt 0.0709
_refine_ls_shift/su_max 0.002
_refine_ls_shift/su_mean 0.000
_refine_ls_structure_factor_coef Fsqd
_refine_ls_weighting_details 'calc w=1/[\s^2^(Fo^2^)+(0.0695P)^2^+12.1524P] where P=(Fo^2^+2Fc^2^)/3'
_refine_ls_weighting_scheme calc
_refine_ls_wR_factor_gt 0.1645
_refine_ls_wR_factor_ref 0.2090
_reflns_number_gt 6840
_reflns_number_total 12218
_reflns_threshold_expression I>2\s(I)
_cod_data_source_file c3cc49517e2.cif
_cod_data_source_block complex10
_cod_database_code 7112078

loop_
_symmetry_equiv_pos_as_xyz
'x, y, z'
'x+1/2, -y+1/2, -z'
'-x, y+1/2, -z+1/2'
'-x+1/2, -y, z+1/2'
'-x, -y, -z'
'-x-1/2, y-1/2, z'
'x, -y-1/2, z-1/2'
'x-1/2, y, -z-1/2'

loop_
_atom_site_label
_atom_site_type_symbol
_atom_site_fract_x
_atom_site_fract_y
_atom_site_fract_z
_atom_site_U_iso_or_equiv
_atom_site_adp_type
_atom_site_occupancy
_atom_site_symmetry_multiplicity
_atom_site_calc_flag
_atom_site_refinement_flags
_atom_site_disorder_assembly
_atom_site_disorder_group
C1 C 0.61683(12) 0.70707(13) 0.91079(11) 0.0336(6) Uani 1 1 d . . .
C2 C 0.63415(11) 0.64018(12) 0.83042(10) 0.0284(5) Uani 1 1 d . . .
C3 C 0.67659(12) 0.62429(13) 0.87292(11) 0.0324(6) Uani 1 1 d . . .
H3 H 0.7082 0.5916 0.8711 0.039 Uiso 1 1 calc R . .
C4 C 0.54553(12) 0.72259(13) 0.82782(11) 0.0323(6) Uani 1 1 d . . .
C5 C 0.48422(13) 0.70595(14) 0.84535(12) 0.0374(6) Uani 1 1 d . . .
C6 C 0.43341(14) 0.73859(16) 0.81967(15) 0.0513(8) Uani 1 1 d . . .
H6 H 0.3910 0.7287 0.8310 0.062 Uiso 1 1 calc R . .
C7 C 0.44365(18) 0.78459(18) 0.77837(17) 0.0629(10) Uani 1 1 d . . .
H7 H 0.4084 0.8058 0.7611 0.075 Uiso 1 1 calc R . .
C8 C 0.50447(18) 0.80024(16) 0.76187(15) 0.0569(9) Uani 1 1 d . . .
H8 H 0.5107 0.8323 0.7332 0.068 Uiso 1 1 calc R . .
C9 C 0.55692(15) 0.77033(13) 0.78614(12) 0.0418(7) Uani 1 1 d . . .
C10 C 0.47205(13) 0.65412(15) 0.89003(12) 0.0423(7) Uani 1 1 d . . .
H10 H 0.5144 0.6395 0.9048 0.051 Uiso 1 1 calc R . .
C11 C 0.4345(2) 0.6790(2) 0.94103(17) 0.0876(14) Uani 1 1 d . . .
H11A H 0.4569 0.7157 0.9581 0.131 Uiso 1 1 calc R . .
H11B H 0.4302 0.6449 0.9699 0.131 Uiso 1 1 calc R . .
H11C H 0.3922 0.6927 0.9281 0.131 Uiso 1 1 calc R . .
C12 C 0.4393(2) 0.59636(19) 0.86352(17) 0.0805(13) Uani 1 1 d . . .
H12A H 0.3968 0.6088 0.8501 0.121 Uiso 1 1 calc R . .
H12B H 0.4355 0.5623 0.8925 0.121 Uiso 1 1 calc R . .
H12C H 0.4645 0.5807 0.8308 0.121 Uiso 1 1 calc R . .
C13 C 0.62477(16) 0.78892(15) 0.77037(14) 0.0517(8) Uani 1 1 d . . .
H13 H 0.6510 0.7488 0.7715 0.062 Uiso 1 1 calc R . .
C14 C 0.65225(19) 0.83504(19) 0.81508(17) 0.0699(10) Uani 1 1 d . . .
H14A H 0.6278 0.8752 0.8148 0.105 Uiso 1 1 calc R . .
H14B H 0.6969 0.8442 0.8057 0.105 Uiso 1 1 calc R . .
H14C H 0.6497 0.8154 0.8534 0.105 Uiso 1 1 calc R . .
C15 C 0.6320(2) 0.81800(19) 0.71006(17) 0.0751(12) Uani 1 1 d . . .
H15A H 0.6139 0.7885 0.6814 0.113 Uiso 1 1 calc R . .
H15B H 0.6772 0.8249 0.7017 0.113 Uiso 1 1 calc R . .
H15C H 0.6094 0.8592 0.7084 0.113 Uiso 1 1 calc R . .
C16 C 0.66018(12) 0.56972(12) 0.75663(10) 0.0305(5) Uani 1 1 d . . .
C17 C 0.65178(13) 0.50520(13) 0.77514(11) 0.0354(6) Uani 1 1 d . . .
C18 C 0.68996(15) 0.45720(15) 0.75169(13) 0.0448(7) Uani 1 1 d . . .
H18 H 0.6843 0.4141 0.7643 0.054 Uiso 1 1 calc R . .
C19 C 0.73581(15) 0.47043(15) 0.71069(12) 0.0455(7) Uani 1 1 d . . .
H19 H 0.7618 0.4369 0.6958 0.055 Uiso 1 1 calc R . .
C20 C 0.74355(14) 0.53289(15) 0.69149(12) 0.0418(7) Uani 1 1 d . . .
H20 H 0.7747 0.5420 0.6629 0.050 Uiso 1 1 calc R . .
C21 C 0.70635(12) 0.58276(13) 0.71340(11) 0.0352(6) Uani 1 1 d . . .
C22 C 0.59912(15) 0.48846(15) 0.81736(13) 0.0470(7) Uani 1 1 d . . .
H22 H 0.5894 0.5274 0.8411 0.056 Uiso 1 1 calc R . .
C23 C 0.53962(17) 0.4695(2) 0.78444(19) 0.0732(11) Uani 1 1 d . . .
H23A H 0.5266 0.5051 0.7593 0.110 Uiso 1 1 calc R . .
H23B H 0.5053 0.4598 0.8118 0.110 Uiso 1 1 calc R . .
H23C H 0.5485 0.4314 0.7609 0.110 Uiso 1 1 calc R . .
C24 C 0.6160(2) 0.4331(3) 0.8579(2) 0.0969(16) Uani 1 1 d . . .
H24A H 0.6274 0.3951 0.8351 0.145 Uiso 1 1 calc R . .
H24B H 0.5792 0.4230 0.8823 0.145 Uiso 1 1 calc R . .
H24C H 0.6521 0.4455 0.8822 0.145 Uiso 1 1 calc R . .
C25 C 0.71543(14) 0.65126(15) 0.69316(13) 0.0449(7) Uani 1 1 d . . .
H25 H 0.6738 0.6738 0.6987 0.054 Uiso 1 1 calc R . .
C26 C 0.76402(16) 0.68563(18) 0.73115(16) 0.0614(9) Uani 1 1 d . . .
H26A H 0.7499 0.6843 0.7714 0.092 Uiso 1 1 calc R . .
H26B H 0.7680 0.7305 0.7187 0.092 Uiso 1 1 calc R . .
H26C H 0.8054 0.6642 0.7277 0.092 Uiso 1 1 calc R . .
C27 C 0.7328(2) 0.6578(2) 0.62962(15) 0.0725(11) Uani 1 1 d . . .
H27A H 0.7752 0.6397 0.6230 0.109 Uiso 1 1 calc R . .
H27B H 0.7328 0.7034 0.6188 0.109 Uiso 1 1 calc R . .
H27C H 0.7015 0.6347 0.6061 0.109 Uiso 1 1 calc R . .
C28 C 0.69757(13) 0.66219(13) 0.97384(11) 0.0351(6) Uani 1 1 d . . .
C29 C 0.67180(15) 0.62473(16) 1.01839(13) 0.0489(8) Uani 1 1 d . B .
C30 C 0.70384(18) 0.62310(19) 1.07069(14) 0.0610(9) Uani 1 1 d . . .
H30 H 0.6870 0.5985 1.1017 0.073 Uiso 1 1 calc R . .
C31 C 0.75974(18) 0.65655(18) 1.07833(14) 0.0588(9) Uani 1 1 d . . .
H31 H 0.7812 0.6548 1.1144 0.071 Uiso 1 1 calc R . .
C32 C 0.78470(15) 0.69253(16) 1.03409(14) 0.0507(8) Uani 1 1 d . . .
H32 H 0.8236 0.7150 1.0398 0.061 Uiso 1 1 calc R . .
C33 C 0.75390(13) 0.69673(14) 0.98093(12) 0.0388(6) Uani 1 1 d . . .
C34 C 0.61050(18) 0.5865(2) 1.00975(16) 0.0688(11) Uani 1 1 d . . .
H34 H 0.5906 0.5980 0.9719 0.083 Uiso 1 1 calc R A 1
C35 C 0.6313(6) 0.5091(18) 1.0099(13) 0.112(4) Uani 0.50 1 d P B 1
H35A H 0.6585 0.5004 1.0433 0.168 Uiso 0.50 1 calc PR B 1
H35B H 0.6546 0.4992 0.9743 0.168 Uiso 0.50 1 calc PR B 1
H35C H 0.5929 0.4824 1.0120 0.168 Uiso 0.50 1 calc PR B 1
C36 C 0.5599(18) 0.5928(13) 1.0596(10) 0.112(4) Uani 0.50 1 d P B 1
H36A H 0.5515 0.6384 1.0672 0.168 Uiso 0.50 1 calc PR B 1
H36B H 0.5764 0.5725 1.0947 0.168 Uiso 0.50 1 calc PR B 1
H36C H 0.5203 0.5716 1.0480 0.168 Uiso 0.50 1 calc PR B 1
C35B C 0.6127(6) 0.5205(17) 1.0078(13) 0.112(4) Uani 0.50 1 d P B 2
H35D H 0.6139 0.5034 1.0472 0.168 Uiso 0.50 1 calc PR B 2
H35E H 0.6509 0.5068 0.9869 0.168 Uiso 0.50 1 calc PR B 2
H35F H 0.5748 0.5042 0.9880 0.168 Uiso 0.50 1 calc PR B 2
C36B C 0.5630(19) 0.6117(12) 1.0490(10) 0.112(4) Uani 0.50 1 d P B 2
H36D H 0.5261 0.5829 1.0497 0.168 Uiso 0.50 1 calc PR B 2
H36E H 0.5496 0.6545 1.0360 0.168 Uiso 0.50 1 calc PR B 2
H36F H 0.5812 0.6149 1.0879 0.168 Uiso 0.50 1 calc PR B 2
C37 C 0.77903(14) 0.74003(15) 0.93347(14) 0.0469(7) Uani 1 1 d . . .
H37 H 0.7540 0.7309 0.8977 0.056 Uiso 1 1 calc R . .
C38 C 0.7684(2) 0.81065(18) 0.94951(19) 0.0732(11) Uani 1 1 d . . .
H38A H 0.7233 0.8177 0.9582 0.110 Uiso 1 1 calc R . .
H38B H 0.7811 0.8381 0.9171 0.110 Uiso 1 1 calc R . .
H38C H 0.7942 0.8214 0.9835 0.110 Uiso 1 1 calc R . .
C39 C 0.84912(17) 0.7272(2) 0.92011(18) 0.0733(11) Uani 1 1 d . . .
H39A H 0.8750 0.7371 0.9542 0.110 Uiso 1 1 calc R . .
H39B H 0.8627 0.7544 0.8878 0.110 Uiso 1 1 calc R . .
H39C H 0.8547 0.6819 0.9097 0.110 Uiso 1 1 calc R . .
C42 C 0.9522(3) 0.2974(2) 1.0693(2) 0.0977(12) Uani 1 1 d . C .
H42A H 0.9151 0.2755 1.0868 0.117 Uiso 1 1 calc R . .
H42B H 0.9879 0.2664 1.0674 0.117 Uiso 1 1 calc R . .
C43 C 0.9359(3) 0.3198(2) 1.0109(2) 0.0977(12) Uani 1 1 d . C .
H43A H 0.9257 0.2822 0.9864 0.117 Uiso 1 1 calc R . .
H43B H 0.8975 0.3473 1.0129 0.117 Uiso 1 1 calc R . .
C44 C 0.9884(5) 0.3727(5) 0.9226(4) 0.065(2) Uani 0.55 1 d P C 1
H44A H 0.9859 0.3326 0.8997 0.078 Uiso 0.55 1 calc PR C 1
H44B H 0.9498 0.3981 0.9136 0.078 Uiso 0.55 1 calc PR C 1
C45 C 1.0447(5) 0.4100(4) 0.9013(3) 0.0647(19) Uani 0.55 1 d P C 1
H45A H 1.0849 0.3870 0.9100 0.078 Uiso 0.55 1 calc PR C 1
H45B H 1.0419 0.4172 0.8591 0.078 Uiso 0.55 1 calc PR C 1
C46 C 1.1010(4) 0.5085(5) 0.9088(3) 0.0664(18) Uani 0.55 1 d P . 1
H46A H 1.1088 0.5043 0.8668 0.080 Uiso 0.55 1 calc PR . 1
H46B H 1.0894 0.5538 0.9168 0.080 Uiso 0.55 1 calc PR . 1
C47 C 1.1615(3) 0.4916(4) 0.9416(3) 0.0563(14) Uani 0.55 1 d P C 1
H47A H 1.1701 0.4449 0.9383 0.068 Uiso 0.55 1 calc PR C 1
H47B H 1.1982 0.5152 0.9252 0.068 Uiso 0.55 1 calc PR C 1
C48 C 1.2114(3) 0.5015(4) 1.0313(3) 0.0552(14) Uani 0.55 1 d P C 1
H48A H 1.2438 0.5309 1.0149 0.066 Uiso 0.55 1 calc PR C 1
H48B H 1.2270 0.4569 1.0271 0.066 Uiso 0.55 1 calc PR C 1
C49 C 1.2011(5) 0.5168(5) 1.0942(4) 0.055(2) Uani 0.55 1 d P C 1
H49A H 1.2421 0.5171 1.1154 0.065 Uiso 0.55 1 calc PR C 1
H49B H 1.1804 0.5593 1.0988 0.065 Uiso 0.55 1 calc PR C 1
C44B C 0.9522(5) 0.3671(6) 0.9338(5) 0.065(2) Uani 0.45 1 d P C 2
H44C H 0.9335 0.3276 0.9170 0.078 Uiso 0.45 1 calc PR C 2
H44D H 0.9187 0.4001 0.9390 0.078 Uiso 0.45 1 calc PR C 2
C45B C 1.0040(7) 0.3900(5) 0.9016(4) 0.0647(19) Uani 0.45 1 d P C 2
H45C H 0.9891 0.3983 0.8618 0.078 Uiso 0.45 1 calc PR C 2
H45D H 1.0363 0.3554 0.8995 0.078 Uiso 0.45 1 calc PR C 2
C46B C 1.0924(4) 0.4570(5) 0.8980(3) 0.0664(18) Uani 0.45 1 d P C 2
H46C H 1.0851 0.4667 0.8567 0.080 Uiso 0.45 1 calc PR C 2
H46D H 1.1134 0.4146 0.9020 0.080 Uiso 0.45 1 calc PR C 2
C47B C 1.1268(5) 0.5079(5) 0.9276(4) 0.0563(14) Uani 0.45 1 d P C 2
H47C H 1.1671 0.5169 0.9069 0.068 Uiso 0.45 1 calc PR C 2
H47D H 1.1009 0.5477 0.9274 0.068 Uiso 0.45 1 calc PR C 2
C48B C 1.1819(4) 0.5279(5) 1.0143(4) 0.0552(14) Uani 0.45 1 d P C 2
H48C H 1.1622 0.5708 1.0197 0.066 Uiso 0.45 1 calc PR C 2
H48D H 1.2205 0.5335 0.9903 0.066 Uiso 0.45 1 calc PR C 2
C49B C 1.2004(7) 0.5014(7) 1.0715(5) 0.055(2) Uani 0.45 1 d P C 2
H49C H 1.2209 0.4589 1.0663 0.065 Uiso 0.45 1 calc PR C 2
H49D H 1.2316 0.5304 1.0902 0.065 Uiso 0.45 1 calc PR C 2
C50 C 1.15823(18) 0.4674(2) 1.17009(17) 0.0662(10) Uani 1 1 d . . .
H50A H 1.1446 0.5108 1.1827 0.079 Uiso 1 1 calc R D 1
H50B H 1.2016 0.4596 1.1854 0.079 Uiso 1 1 calc R D 1
C51 C 1.1111(4) 0.4156(4) 1.1957(3) 0.0615(17) Uani 0.55 1 d P C 1
H51A H 1.1354 0.3759 1.2042 0.074 Uiso 0.55 1 calc PR C 1
H51B H 1.0938 0.4319 1.2326 0.074 Uiso 0.55 1 calc PR C 1
C51B C 1.1009(5) 0.4587(5) 1.1946(4) 0.0615(17) Uani 0.45 1 d P C 2
H51C H 1.0847 0.5024 1.2032 0.074 Uiso 0.45 1 calc PR C 2
H51D H 1.1094 0.4384 1.2324 0.074 Uiso 0.45 1 calc PR C 2
N1 N 0.59890(10) 0.69136(10) 0.85496(9) 0.0298(5) Uani 1 1 d . . .
N2 N 0.66452(10) 0.66569(10) 0.92005(9) 0.0306(5) Uani 1 1 d . . .
N3 N 0.62183(10) 0.62037(11) 0.77680(9) 0.0339(5) Uani 1 1 d . . .
O1 O 1.0691(3) 0.4028(3) 1.1655(3) 0.0499(13) Uani 0.55 1 d P C 1
O1B O 1.0496(4) 0.4256(4) 1.1717(4) 0.0499(13) Uani 0.45 1 d P C 2
O2 O 0.96972(13) 0.35021(13) 1.10306(11) 0.0690(7) Uani 1 1 d . . .
O3 O 0.98560(19) 0.35452(15) 0.98537(11) 0.0940(11) Uani 1 1 d . . .
O4 O 1.04205(15) 0.46119(18) 0.92766(10) 0.0924(11) Uani 1 1 d . . .
O5 O 1.1532(3) 0.5088(3) 1.0014(3) 0.0443(12) Uani 0.55 1 d P C 1
O6 O 1.1598(3) 0.4655(3) 1.1154(3) 0.0503(11) Uani 0.55 1 d P C 1
O5B O 1.1407(4) 0.4894(4) 0.9867(4) 0.0443(12) Uani 0.45 1 d P C 2
O6B O 1.1456(3) 0.4947(3) 1.1076(3) 0.0503(11) Uani 0.45 1 d P C 2
K1 K 1.05025(3) 0.43903(4) 1.05243(3) 0.0585(2) Uani 1 1 d . . .
C40 C 1.0141(10) 0.3746(6) 1.1961(7) 0.083(3) Uani 0.55 1 d PD C 1
H40A H 1.0289 0.3479 1.2288 0.100 Uiso 0.55 1 calc PR C 1
H40B H 0.9864 0.4092 1.2115 0.100 Uiso 0.55 1 calc PR C 1
C41 C 0.9797(9) 0.3366(7) 1.1566(5) 0.083(3) Uani 0.55 1 d PD C 1
H41A H 1.0007 0.2939 1.1567 0.100 Uiso 0.55 1 calc PR C 1
H41B H 0.9371 0.3302 1.1739 0.100 Uiso 0.55 1 calc PR C 1
C40B C 1.0056(13) 0.3898(7) 1.1896(9) 0.083(3) Uani 0.45 1 d PD C 2
H40C H 0.9659 0.4153 1.1858 0.100 Uiso 0.45 1 calc PR C 2
H40D H 1.0131 0.3847 1.2316 0.100 Uiso 0.45 1 calc PR C 2
C41B C 0.9906(11) 0.3269(8) 1.1685(6) 0.083(3) Uani 0.45 1 d PD C 2
H41C H 0.9549 0.3067 1.1899 0.100 Uiso 0.45 1 calc PR C 2
H41D H 1.0280 0.2979 1.1683 0.100 Uiso 0.45 1 calc PR C 2

loop_
_atom_site_aniso_label
_atom_site_aniso_U_11
_atom_site_aniso_U_22
_atom_site_aniso_U_33
_atom_site_aniso_U_23
_atom_site_aniso_U_13
_atom_site_aniso_U_12
C1 0.0298(13) 0.0347(14) 0.0362(13) -0.0040(11) 0.0017(11) 0.0010(11)
C2 0.0247(12) 0.0288(13) 0.0319(12) -0.0013(10) 0.0046(10) -0.0014(10)
C3 0.0278(13) 0.0348(14) 0.0345(13) -0.0049(11) 0.0015(11) 0.0049(11)
C4 0.0319(13) 0.0326(14) 0.0325(12) -0.0060(11) -0.0041(11) 0.0058(11)
C5 0.0297(13) 0.0439(16) 0.0387(14) -0.0064(12) -0.0041(12) 0.0071(12)
C6 0.0325(15) 0.058(2) 0.064(2) -0.0065(17) -0.0102(14) 0.0107(14)
C7 0.058(2) 0.057(2) 0.073(2) 0.0045(19) -0.0239(19) 0.0202(18)
C8 0.072(2) 0.0392(18) 0.060(2) 0.0080(15) -0.0123(18) 0.0107(17)
C9 0.0518(17) 0.0316(15) 0.0419(15) 0.0004(12) -0.0053(14) 0.0039(13)
C10 0.0262(13) 0.0591(19) 0.0415(15) 0.0017(14) 0.0035(12) 0.0014(13)
C11 0.109(4) 0.098(3) 0.055(2) -0.013(2) 0.026(2) 0.003(3)
C12 0.125(4) 0.057(2) 0.059(2) 0.0028(19) 0.004(2) -0.021(2)
C13 0.061(2) 0.0368(17) 0.0575(19) 0.0089(14) 0.0063(16) -0.0049(15)
C14 0.070(2) 0.062(2) 0.078(3) 0.001(2) -0.003(2) -0.017(2)
C15 0.100(3) 0.059(2) 0.066(2) 0.0165(19) 0.010(2) -0.017(2)
C16 0.0296(12) 0.0349(14) 0.0271(12) -0.0072(10) -0.0040(10) 0.0011(11)
C17 0.0382(14) 0.0356(15) 0.0323(13) -0.0062(11) -0.0037(12) -0.0007(12)
C18 0.0508(17) 0.0375(16) 0.0461(16) -0.0062(13) -0.0087(15) 0.0052(14)
C19 0.0475(17) 0.0493(18) 0.0395(15) -0.0147(13) -0.0046(14) 0.0137(14)
C20 0.0360(15) 0.0586(19) 0.0309(13) -0.0053(13) -0.0002(12) 0.0074(14)
C21 0.0312(13) 0.0424(16) 0.0319(13) -0.0056(11) -0.0011(11) 0.0025(12)
C22 0.0530(18) 0.0399(17) 0.0481(17) -0.0013(13) 0.0072(15) -0.0082(14)
C23 0.056(2) 0.076(3) 0.088(3) -0.010(2) 0.010(2) -0.021(2)
C24 0.082(3) 0.122(4) 0.086(3) 0.055(3) 0.018(3) 0.008(3)
C25 0.0369(15) 0.0479(18) 0.0500(17) 0.0043(14) 0.0091(14) -0.0015(13)
C26 0.052(2) 0.058(2) 0.074(2) -0.0025(18) 0.0083(18) -0.0140(17)
C27 0.089(3) 0.073(3) 0.055(2) 0.0163(19) 0.012(2) -0.003(2)
C28 0.0349(14) 0.0379(15) 0.0326(13) -0.0047(11) -0.0018(11) 0.0022(12)
C29 0.0499(18) 0.059(2) 0.0382(15) 0.0086(14) -0.0039(14) -0.0081(15)
C30 0.063(2) 0.082(3) 0.0381(16) 0.0129(17) -0.0055(16) -0.0079(19)
C31 0.065(2) 0.073(2) 0.0389(16) -0.0021(16) -0.0163(16) 0.0070(19)
C32 0.0447(17) 0.054(2) 0.0534(18) -0.0123(15) -0.0143(15) -0.0012(15)
C33 0.0354(14) 0.0377(15) 0.0433(15) -0.0077(12) -0.0040(13) 0.0025(12)
C34 0.063(2) 0.090(3) 0.053(2) 0.029(2) -0.0097(18) -0.029(2)
C35 0.055(4) 0.093(11) 0.187(6) -0.038(6) 0.039(6) -0.029(8)
C36 0.055(4) 0.093(11) 0.187(6) -0.038(6) 0.039(6) -0.029(8)
C35B 0.055(4) 0.093(11) 0.187(6) -0.038(6) 0.039(6) -0.029(8)
C36B 0.055(4) 0.093(11) 0.187(6) -0.038(6) 0.039(6) -0.029(8)
C37 0.0376(15) 0.0520(19) 0.0511(17) -0.0032(14) -0.0028(14) -0.0096(14)
C38 0.074(3) 0.051(2) 0.095(3) 0.006(2) 0.011(2) -0.0067(19)
C39 0.050(2) 0.096(3) 0.073(3) -0.007(2) 0.0128(19) -0.003(2)
C42 0.117(3) 0.071(2) 0.105(3) -0.034(2) -0.042(2) 0.001(2)
C43 0.117(3) 0.071(2) 0.105(3) -0.034(2) -0.042(2) 0.001(2)
C44 0.082(6) 0.060(4) 0.053(4) -0.013(3) -0.018(5) -0.010(5)
C45 0.099(6) 0.056(4) 0.039(2) -0.006(3) 0.000(4) -0.001(4)
C46 0.076(4) 0.081(4) 0.042(3) 0.015(3) 0.014(3) 0.020(4)
C47 0.054(4) 0.070(4) 0.045(3) 0.016(3) 0.018(3) 0.012(3)
C48 0.035(3) 0.064(4) 0.067(4) 0.016(3) 0.005(3) 0.000(2)
C49 0.0367(19) 0.056(5) 0.071(7) 0.004(4) -0.016(5) -0.016(3)
C44B 0.082(6) 0.060(4) 0.053(4) -0.013(3) -0.018(5) -0.010(5)
C45B 0.099(6) 0.056(4) 0.039(2) -0.006(3) 0.000(4) -0.001(4)
C46B 0.076(4) 0.081(4) 0.042(3) 0.015(3) 0.014(3) 0.020(4)
C47B 0.054(4) 0.070(4) 0.045(3) 0.016(3) 0.018(3) 0.012(3)
C48B 0.035(3) 0.064(4) 0.067(4) 0.016(3) 0.005(3) 0.000(2)
C49B 0.0367(19) 0.056(5) 0.071(7) 0.004(4) -0.016(5) -0.016(3)
C50 0.054(2) 0.075(3) 0.069(2) -0.007(2) -0.0292(19) 0.0028(19)
C51 0.060(3) 0.094(5) 0.0306(18) 0.005(4) -0.010(2) -0.005(4)
C51B 0.060(3) 0.094(5) 0.0306(18) 0.005(4) -0.010(2) -0.005(4)
N1 0.0259(10) 0.0304(11) 0.0331(11) -0.0023(9) 0.0008(9) 0.0025(9)
N2 0.0295(11) 0.0341(12) 0.0283(10) -0.0029(9) -0.0015(9) 0.0027(9)
N3 0.0349(12) 0.0364(12) 0.0303(11) -0.0052(9) -0.0012(9) 0.0043(10)
O1 0.045(4) 0.074(5) 0.0305(18) 0.003(3) 0.004(2) -0.006(2)
O1B 0.045(4) 0.074(5) 0.0305(18) 0.003(3) 0.004(2) -0.006(2)
O2 0.0769(17) 0.0707(17) 0.0595(15) -0.0166(13) 0.0028(13) -0.0246(14)
O3 0.157(3) 0.0724(19) 0.0524(16) -0.0225(14) -0.0423(18) 0.026(2)
O4 0.095(2) 0.149(3) 0.0327(12) 0.0075(16) 0.0077(14) 0.057(2)
O5 0.038(3) 0.051(5) 0.044(4) 0.004(2) -0.001(2) -0.009(2)
O6 0.041(3) 0.062(4) 0.048(2) 0.004(3) -0.0075(18) -0.012(2)
O5B 0.038(3) 0.051(5) 0.044(4) 0.004(2) -0.001(2) -0.009(2)
O6B 0.041(3) 0.062(4) 0.048(2) 0.004(3) -0.0075(18) -0.012(2)
K1 0.0428(4) 0.1008(6) 0.0319(3) 0.0127(4) -0.0044(3) -0.0107(4)
C40 0.103(5) 0.109(5) 0.037(4) 0.029(4) -0.001(3) -0.037(4)
C41 0.103(5) 0.109(5) 0.037(4) 0.029(4) -0.001(3) -0.037(4)
C40B 0.103(5) 0.109(5) 0.037(4) 0.029(4) -0.001(3) -0.037(4)
C41B 0.103(5) 0.109(5) 0.037(4) 0.029(4) -0.001(3) -0.037(4)

loop_
_atom_type_symbol
_atom_type_description
_atom_type_scat_dispersion_real
_atom_type_scat_dispersion_imag
_atom_type_scat_source
C C 0.0033 0.0016 'International Tables Vol C Tables 4.2.6.8 and 6.1.1.4'
H H 0.0000 0.0000 'International Tables Vol C Tables 4.2.6.8 and 6.1.1.4'
N N 0.0061 0.0033 'International Tables Vol C Tables 4.2.6.8 and 6.1.1.4'
O O 0.0106 0.0060 'International Tables Vol C Tables 4.2.6.8 and 6.1.1.4'
K K 0.2009 0.2494 'International Tables Vol C Tables 4.2.6.8 and 6.1.1.4'

loop_
_geom_angle_atom_site_label_1
_geom_angle_atom_site_label_2
_geom_angle_atom_site_label_3
_geom_angle
_geom_angle_site_symmetry_1
_geom_angle_site_symmetry_3
N2 C1 N1 101.6(2) . .
N3 C2 C3 136.2(2) . .
N3 C2 N1 120.3(2) . .
C3 C2 N1 103.5(2) . .
C2 C3 N2 107.0(2) . .
C2 C3 H3 126.5 . .
N2 C3 H3 126.5 . .
C5 C4 C9 122.2(2) . .
C5 C4 N1 118.7(2) . .
C9 C4 N1 119.1(2) . .
C4 C5 C6 117.4(3) . .
C4 C5 C10 122.1(2) . .
C6 C5 C10 120.5(3) . .
C7 C6 C5 121.1(3) . .
C7 C6 H6 119.4 . .
C5 C6 H6 119.4 . .
C6 C7 C8 120.4(3) . .
C6 C7 H7 119.8 . .
C8 C7 H7 119.8 . .
C7 C8 C9 121.4(3) . .
C7 C8 H8 119.3 . .
C9 C8 H8 119.3 . .
C8 C9 C4 117.5(3) . .
C8 C9 C13 122.2(3) . .
C4 C9 C13 120.3(3) . .
C11 C10 C12 110.7(3) . .
C11 C10 C5 112.2(3) . .
C12 C10 C5 111.3(3) . .
C11 C10 H10 107.5 . .
C12 C10 H10 107.5 . .
C5 C10 H10 107.5 . .
C10 C11 H11A 109.5 . .
C10 C11 H11B 109.5 . .
H11A C11 H11B 109.5 . .
C10 C11 H11C 109.5 . .
H11A C11 H11C 109.5 . .
H11B C11 H11C 109.5 . .
C10 C12 H12A 109.5 . .
C10 C12 H12B 109.5 . .
H12A C12 H12B 109.5 . .
C10 C12 H12C 109.5 . .
H12A C12 H12C 109.5 . .
H12B C12 H12C 109.5 . .
C9 C13 C14 110.6(3) . .
C9 C13 C15 114.3(3) . .
C14 C13 C15 109.5(3) . .
C9 C13 H13 107.4 . .
C14 C13 H13 107.4 . .
C15 C13 H13 107.4 . .
C13 C14 H14A 109.5 . .
C13 C14 H14B 109.5 . .
H14A C14 H14B 109.5 . .
C13 C14 H14C 109.5 . .
H14A C14 H14C 109.5 . .
H14B C14 H14C 109.5 . .
C13 C15 H15A 109.5 . .
C13 C15 H15B 109.5 . .
H15A C15 H15B 109.5 . .
C13 C15 H15C 109.5 . .
H15A C15 H15C 109.5 . .
H15B C15 H15C 109.5 . .
N3 C16 C17 122.4(2) . .
N3 C16 C21 118.9(2) . .
C17 C16 C21 118.6(2) . .
C18 C17 C16 119.3(3) . .
C18 C17 C22 120.5(3) . .
C16 C17 C22 120.1(2) . .
C19 C18 C17 121.9(3) . .
C19 C18 H18 119.1 . .
C17 C18 H18 119.1 . .
C18 C19 C20 119.4(3) . .
C18 C19 H19 120.3 . .
C20 C19 H19 120.3 . .
C19 C20 C21 121.1(3) . .
C19 C20 H20 119.5 . .
C21 C20 H20 119.5 . .
C20 C21 C16 119.8(3) . .
C20 C21 C25 121.2(3) . .
C16 C21 C25 119.0(2) . .
C23 C22 C17 109.6(3) . .
C23 C22 C24 107.7(3) . .
C17 C22 C24 113.6(3) . .
C23 C22 H22 108.6 . .
C17 C22 H22 108.6 . .
C24 C22 H22 108.6 . .
C22 C23 H23A 109.5 . .
C22 C23 H23B 109.5 . .
H23A C23 H23B 109.5 . .
C22 C23 H23C 109.5 . .
H23A C23 H23C 109.5 . .
H23B C23 H23C 109.5 . .
C22 C24 H24A 109.5 . .
C22 C24 H24B 109.5 . .
H24A C24 H24B 109.5 . .
C22 C24 H24C 109.5 . .
H24A C24 H24C 109.5 . .
H24B C24 H24C 109.5 . .
C21 C25 C27 114.5(3) . .
C21 C25 C26 110.3(3) . .
C27 C25 C26 110.8(3) . .
C21 C25 H25 106.9 . .
C27 C25 H25 106.9 . .
C26 C25 H25 106.9 . .
C25 C26 H26A 109.5 . .
C25 C26 H26B 109.5 . .
H26A C26 H26B 109.5 . .
C25 C26 H26C 109.5 . .
H26A C26 H26C 109.5 . .
H26B C26 H26C 109.5 . .
C25 C27 H27A 109.5 . .
C25 C27 H27B 109.5 . .
H27A C27 H27B 109.5 . .
C25 C27 H27C 109.5 . .
H27A C27 H27C 109.5 . .
H27B C27 H27C 109.5 . .
C33 C28 C29 121.8(3) . .
C33 C28 N2 119.3(2) . .
C29 C28 N2 118.9(2) . .
C30 C29 C28 118.0(3) . .
C30 C29 C34 120.7(3) . .
C28 C29 C34 121.2(3) . .
C31 C30 C29 120.9(3) . .
C31 C30 H30 119.5 . .
C29 C30 H30 119.5 . .
C32 C31 C30 120.3(3) . .
C32 C31 H31 119.8 . .
C30 C31 H31 119.8 . .
C31 C32 C33 121.1(3) . .
C31 C32 H32 119.4 . .
C33 C32 H32 119.4 . .
C28 C33 C32 117.7(3) . .
C28 C33 C37 121.1(2) . .
C32 C33 C37 121.1(3) . .
C35B C34 C36B 113.9(15) . .
C35B C34 C29 119.8(6) . .
C36B C34 C29 108.0(8) . .
C35B C34 C36 97.5(8) . .
C29 C34 C36 115.4(8) . .
C36B C34 C35 121.9(8) . .
C29 C34 C35 106.4(6) . .
C36 C34 C35 105(2) . .
C35B C34 H34 103.0 . .
C36B C34 H34 100.2 . .
C29 C34 H34 110.0 . .
C36 C34 H34 110.0 . .
C35 C34 H34 110.0 . .
C34 C35 H35A 109.5 . .
C34 C35 H35B 109.5 . .
C34 C35 H35C 109.5 . .
C34 C36 H36A 109.5 . .
C34 C36 H36B 109.5 . .
C34 C36 H36C 109.5 . .
C34 C35B H35D 109.5 . .
C34 C35B H35E 109.5 . .
H35D C35B H35E 109.5 . .
C34 C35B H35F 109.5 . .
H35D C35B H35F 109.5 . .
H35E C35B H35F 109.5 . .
C34 C36B H36D 109.5 . .
C34 C36B H36E 109.5 . .
H36D C36B H36E 109.5 . .
C34 C36B H36F 109.5 . .
H36D C36B H36F 109.5 . .
H36E C36B H36F 109.5 . .
C33 C37 C39 112.2(3) . .
C33 C37 C38 110.1(3) . .
C39 C37 C38 110.9(3) . .
C33 C37 H37 107.8 . .
C39 C37 H37 107.8 . .
C38 C37 H37 107.8 . .
C37 C38 H38A 109.5 . .
C37 C38 H38B 109.5 . .
H38A C38 H38B 109.5 . .
C37 C38 H38C 109.5 . .
H38A C38 H38C 109.5 . .
H38B C38 H38C 109.5 . .
C37 C39 H39A 109.5 . .
C37 C39 H39B 109.5 . .
H39A C39 H39B 109.5 . .
C37 C39 H39C 109.5 . .
H39A C39 H39C 109.5 . .
H39B C39 H39C 109.5 . .
O2 C42 C43 109.1(4) . .
O2 C42 H42A 109.9 . .
C43 C42 H42A 109.9 . .
O2 C42 H42B 109.9 . .
C43 C42 H42B 109.9 . .
H42A C42 H42B 108.3 . .
O3 C43 C42 112.2(4) . .
O3 C43 H43A 109.2 . .
C42 C43 H43A 109.2 . .
O3 C43 H43B 109.2 . .
C42 C43 H43B 109.2 . .
H43A C43 H43B 107.9 . .
C45 C44 O3 118.7(7) . .
C45 C44 H44A 107.6 . .
O3 C44 H44A 107.6 . .
C45 C44 H44B 107.6 . .
O3 C44 H44B 107.6 . .
H44A C44 H44B 107.1 . .
O4 C45 C44 104.4(7) . .
O4 C45 H45A 110.9 . .
C44 C45 H45A 110.9 . .
O4 C45 H45B 110.9 . .
C44 C45 H45B 110.9 . .
H45A C45 H45B 108.9 . .
C47 C46 O4 110.9(6) . .
C47 C46 K1 134.9(5) . 5_767
O4 C46 K1 55.2(3) . 5_767
C47 C46 H46A 109.5 . .
O4 C46 H46A 109.5 . .
K1 C46 H46A 115.6 5_767 .
C47 C46 H46B 109.5 . .
O4 C46 H46B 109.5 . .
K1 C46 H46B 55.0 5_767 .
H46A C46 H46B 108.0 . .
O5 C47 C46 108.8(6) . .
O5 C47 H47A 109.9 . .
C46 C47 H47A 109.9 . .
O5 C47 H47B 109.9 . .
C46 C47 H47B 109.9 . .
H47A C47 H47B 108.3 . .
O5 C48 C49 109.1(7) . .
O5 C48 H48A 109.9 . .
C49 C48 H48A 109.9 . .
O5 C48 H48B 109.9 . .
C49 C48 H48B 109.9 . .
H48A C48 H48B 108.3 . .
O6 C49 C48 104.8(6) . .
O6 C49 H49A 110.8 . .
C48 C49 H49A 110.8 . .
O6 C49 H49B 110.8 . .
C48 C49 H49B 110.8 . .
H49A C49 H49B 108.9 . .
C45B C44B O3 97.4(8) . .
C45B C44B H44C 112.3 . .
O3 C44B H44C 112.3 . .
C45B C44B H44D 112.3 . .
O3 C44B H44D 112.3 . .
H44C C44B H44D 109.9 . .
C44B C45B O4 116.6(9) . .
C44B C45B H45C 108.1 . .
O4 C45B H45C 108.1 . .
C44B C45B H45D 108.1 . .
O4 C45B H45D 108.1 . .
H45C C45B H45D 107.3 . .
O4 C46B C47B 96.3(7) . .
O4 C46B H46C 112.5 . .
C47B C46B H46C 112.5 . .
O4 C46B H46D 112.5 . .
C47B C46B H46D 112.5 . .
H46C C46B H46D 110.0 . .
O5B C47B C46B 110.5(8) . .
O5B C47B H47C 109.5 . .
C46B C47B H47C 109.5 . .
O5B C47B H47D 109.5 . .
C46B C47B H47D 109.5 . .
H47C C47B H47D 108.1 . .
O5B C48B C49B 111.8(10) . .
C49B C48B K1 77.4(7) . .
O5B C48B H48C 109.3 . .
C49B C48B H48C 109.3 . .
K1 C48B H48C 96.7 . .
O5B C48B H48D 109.3 . .
C49B C48B H48D 109.3 . .
K1 C48B H48D 149.9 . .
H48C C48B H48D 107.9 . .
O6B C49B C48B 110.2(10) . .
O6B C49B K1 45.6(5) . .
C48B C49B K1 77.6(6) . .
O6B C49B H49C 109.6 . .
C48B C49B H49C 109.6 . .
K1 C49B H49C 92.6 . .
O6B C49B H49D 109.6 . .
C48B C49B H49D 109.6 . .
K1 C49B H49D 153.2 . .
H49C C49B H49D 108.1 . .
O6 C50 C51B 116.2(5) . .
O6 C50 C51 111.8(4) . .
C51B C50 O6B 106.6(5) . .
C51 C50 O6B 119.1(4) . .
O6 C50 H50A 109.3 . .
C51B C50 H50A 74.9 . .
C51 C50 H50A 109.3 . .
O6B C50 H50A 83.9 . .
O6 C50 H50B 109.3 . .
C51B C50 H50B 130.6 . .
C51 C50 H50B 109.3 . .
O6B C50 H50B 122.8 . .
H50A C50 H50B 107.9 . .
O1 C51 C50 114.1(6) . .
O1 C51 H51A 108.7 . .
C50 C51 H51A 108.7 . .
O1 C51 H51B 108.7 . .
C50 C51 H51B 108.7 . .
H51A C51 H51B 107.6 . .
C50 C51B O1B 127.0(8) . .
C50 C51B K1 83.7(4) . .
O1B C51B K1 48.8(5) . .
C50 C51B H51C 105.6 . .
O1B C51B H51C 105.6 . .
K1 C51B H51C 101.2 . .
C50 C51B H51D 105.6 . .
O1B C51B H51D 105.6 . .
K1 C51B H51D 147.3 . .
H51C C51B H51D 106.1 . .
C1 N1 C2 114.2(2) . .
C1 N1 C4 120.8(2) . .
C2 N1 C4 124.8(2) . .
C1 N2 C3 113.7(2) . .
C1 N2 C28 122.4(2) . .
C3 N2 C28 123.8(2) . .
C2 N3 C16 115.5(2) . .
C51 O1 C40 113.6(9) . .
C51 O1 K1 128.3(6) . .
C40 O1 K1 116.9(7) . .
C40B O1B C51B 137.6(12) . .
C40B O1B K1 113.1(11) . .
C51B O1B K1 109.2(6) . .
C41 O2 C42 114.1(6) . .
C42 O2 C41B 110.7(6) . .
C41 O2 K1 117.1(6) . .
C42 O2 K1 116.6(3) . .
C41B O2 K1 115.1(7) . .
C43 O3 C44B 94.8(5) . .
C43 O3 C44 124.6(5) . .
C43 O3 K1 117.8(2) . .
C44B O3 K1 128.0(5) . .
C44 O3 K1 111.8(4) . .
C45 O4 C46B 68.3(6) . .
C45 O4 C46 110.6(6) . .
C46B O4 C45B 97.6(7) . .
C46 O4 C45B 138.1(5) . .
C45 O4 K1 137.4(5) . 5_767
C46B O4 K1 134.5(5) . 5_767
C46 O4 K1 96.8(3) . 5_767
C45B O4 K1 110.5(4) . 5_767
C45 O4 K1 110.6(4) . .
C46B O4 K1 118.5(4) . .
C46 O4 K1 108.2(3) . .
C45B O4 K1 103.2(4) . .
K1 O4 K1 89.70(8) 5_767 .
C48 O5 C47 109.9(7) . .
C48 O5 K1 113.3(5) . .
C47 O5 K1 111.2(4) . .
C50 O6 C49 109.2(6) . .
C50 O6 K1 120.6(4) . .
C49 O6 K1 117.4(5) . .
C48B O5B C47B 114.8(10) . .
C48B O5B K1 115.1(7) . .
C47B O5B K1 120.2(6) . .
C49B O6B C50 115.8(7) . .
C49B O6B K1 111.7(6) . .
C50 O6B K1 114.4(4) . .
O6B K1 O5B 64.0(2) . .
O6B K1 O3 160.21(17) . .
O5B K1 O3 106.59(16) . .
O6B K1 O1 63.4(2) . .
O5B K1 O1 123.5(2) . .
O3 K1 O1 116.08(18) . .
O6B K1 O2 123.44(17) . .
O5B K1 O2 161.1(2) . .
O3 K1 O2 60.26(9) . .
O1 K1 O2 60.09(17) . .
O6B K1 O1B 64.3(3) . .
O5B K1 O1B 128.0(3) . .
O3 K1 O1B 120.2(2) . .
O1 K1 O1B 13.33(16) . .
O2 K1 O1B 60.5(2) . .
O6B K1 O6 14.57(14) . .
O5B K1 O6 68.3(2) . .
O3 K1 O6 147.58(13) . .
O1 K1 O6 55.68(19) . .
O2 K1 O6 114.56(13) . .
O1B K1 O6 60.1(2) . .
O6B K1 O5 53.5(2) . .
O5B K1 O5 11.50(18) . .
O3 K1 O5 118.07(14) . .
O1 K1 O5 115.1(2) . .
O2 K1 O5 167.60(17) . .
O1B K1 O5 117.8(2) . .
O6 K1 O5 59.41(18) . .
O6B K1 O4 96.69(17) . 5_767
O5B K1 O4 106.9(2) . 5_767
O3 K1 O4 102.84(10) . 5_767
O1 K1 O4 98.13(11) . 5_767
O2 K1 O4 90.11(10) . 5_767
O1B K1 O4 84.82(14) . 5_767
O6 K1 O4 109.28(14) . 5_767
O5 K1 O4 102.08(17) . 5_767
O6B K1 O4 116.88(18) . .
O5B K1 O4 54.08(18) . .
O3 K1 O4 60.48(11) . .
O1 K1 O4 171.50(12) . .
O2 K1 O4 119.17(10) . .
O1B K1 O4 175.09(15) . .
O6 K1 O4 122.35(14) . .
O5 K1 O4 63.69(15) . .
O4 K1 O4 90.30(8) 5_767 .
O6B K1 C49B 22.7(3) . .
O5B K1 C49B 42.9(3) . .
O3 K1 C49B 141.1(2) . .
O1 K1 C49B 81.3(3) . .
O2 K1 C49B 139.3(3) . .
O1B K1 C49B 85.1(3) . .
O6 K1 C49B 25.6(3) . .
O5 K1 C49B 33.8(3) . .
O4 K1 C49B 109.0(3) 5_767 .
O4 K1 C49B 97.0(2) . .
O6B K1 C48B 43.9(2) . .
O5B K1 C48B 20.7(2) . .
O3 K1 C48B 127.11(18) . .
O1 K1 C48B 106.0(2) . .
O2 K1 C48B 163.55(18) . .
O1B K1 C48B 108.3(3) . .
O6 K1 C48B 50.5(2) . .
O5 K1 C48B 9.54(17) . .
O4 K1 C48B 101.23(19) 5_767 .
O4 K1 C48B 73.11(18) . .
C49B K1 C48B 25.0(3) . .
C41 C40 O1 108.2(18) . .
C41 C40 H40A 110.1 . .
O1 C40 H40A 110.1 . .
C41 C40 H40B 110.1 . .
O1 C40 H40B 110.1 . .
H40A C40 H40B 108.4 . .
O2 C41 C40 125.8(15) . .
O2 C41 H41A 105.9 . .
C40 C41 H41A 105.9 . .
O2 C41 H41B 105.9 . .
C40 C41 H41B 105.9 . .
H41A C41 H41B 106.2 . .
O1B C40B C41B 126(3) . .
O1B C40B K1 47.4(9) . .
C41B C40B K1 90.9(16) . .
O1B C40B H40C 105.8 . .
C41B C40B H40C 105.8 . .
K1 C40B H40C 89.3 . .
O1B C40B H40D 105.8 . .
C41B C40B H40D 105.8 . .
K1 C40B H40D 152.7 . .
H40C C40B H40D 106.2 . .
C40B C41B O2 96.0(17) . .
C40B C41B H41C 112.6 . .
O2 C41B H41C 112.6 . .
C40B C41B H41D 112.6 . .
O2 C41B H41D 112.6 . .
H41C C41B H41D 110.1 . .

loop_
_geom_bond_atom_site_label_1
_geom_bond_atom_site_label_2
_geom_bond_distance
_geom_bond_site_symmetry_2
C1 N2 1.337(3) .
C1 N1 1.386(3) .
C2 N3 1.334(3) .
C2 C3 1.368(4) .
C2 N1 1.415(3) .
C3 N2 1.413(3) .
C3 H3 0.9500 .
C4 C5 1.393(4) .
C4 C9 1.405(4) .
C4 N1 1.440(3) .
C5 C6 1.397(4) .
C5 C10 1.516(4) .
C6 C7 1.370(5) .
C6 H6 0.9500 .
C7 C8 1.372(5) .
C7 H7 0.9500 .
C8 C9 1.384(4) .
C8 H8 0.9500 .
C9 C13 1.520(4) .
C10 C11 1.512(5) .
C10 C12 1.514(5) .
C10 H10 1.0000 .
C11 H11A 0.9800 .
C11 H11B 0.9800 .
C11 H11C 0.9800 .
C12 H12A 0.9800 .
C12 H12B 0.9800 .
C12 H12C 0.9800 .
C13 C14 1.525(5) .
C13 C15 1.530(5) .
C13 H13 1.0000 .
C14 H14A 0.9800 .
C14 H14B 0.9800 .
C14 H14C 0.9800 .
C15 H15A 0.9800 .
C15 H15B 0.9800 .
C15 H15C 0.9800 .
C16 N3 1.406(3) .
C16 C17 1.420(4) .
C16 C21 1.420(4) .
C17 C18 1.390(4) .
C17 C22 1.517(4) .
C18 C19 1.380(4) .
C18 H18 0.9500 .
C19 C20 1.382(4) .
C19 H19 0.9500 .
C20 C21 1.394(4) .
C20 H20 0.9500 .
C21 C25 1.512(4) .
C22 C23 1.515(5) .
C22 C24 1.528(5) .
C22 H22 1.0000 .
C23 H23A 0.9800 .
C23 H23B 0.9800 .
C23 H23C 0.9800 .
C24 H24A 0.9800 .
C24 H24B 0.9800 .
C24 H24C 0.9800 .
C25 C27 1.523(4) .
C25 C26 1.525(5) .
C25 H25 1.0000 .
C26 H26A 0.9800 .
C26 H26B 0.9800 .
C26 H26C 0.9800 .
C27 H27A 0.9800 .
C27 H27B 0.9800 .
C27 H27C 0.9800 .
C28 C33 1.393(4) .
C28 C29 1.402(4) .
C28 N2 1.428(3) .
C29 C30 1.386(4) .
C29 C34 1.526(5) .
C30 C31 1.376(5) .
C30 H30 0.9500 .
C31 C32 1.373(5) .
C31 H31 0.9500 .
C32 C33 1.394(4) .
C32 H32 0.9500 .
C33 C37 1.516(4) .
C34 C35B 1.37(3) .
C34 C36B 1.45(3) .
C34 C36 1.58(3) .
C34 C35 1.67(4) .
C34 H34 1.0000 .
C35 H35A 0.9800 .
C35 H35B 0.9800 .
C35 H35C 0.9800 .
C36 H36A 0.9800 .
C36 H36B 0.9800 .
C36 H36C 0.9800 .
C35B H35D 0.9800 .
C35B H35E 0.9800 .
C35B H35F 0.9800 .
C36B H36D 0.9800 .
C36B H36E 0.9800 .
C36B H36F 0.9800 .
C37 C39 1.527(5) .
C37 C38 1.531(5) .
C37 H37 1.0000 .
C38 H38A 0.9800 .
C38 H38B 0.9800 .
C38 H38C 0.9800 .
C39 H39A 0.9800 .
C39 H39B 0.9800 .
C39 H39C 0.9800 .
C42 O2 1.396(5) .
C42 C43 1.472(7) .
C42 H42A 0.9900 .
C42 H42B 0.9900 .
C43 O3 1.399(6) .
C43 H43A 0.9900 .
C43 H43B 0.9900 .
C44 C45 1.496(12) .
C44 O3 1.505(11) .
C44 H44A 0.9900 .
C44 H44B 0.9900 .
C45 O4 1.229(7) .
C45 H45A 0.9900 .
C45 H45B 0.9900 .
C46 C47 1.522(10) .
C46 O4 1.641(10) .
C46 K1 3.476(8) 5_767
C46 H46A 0.9900 .
C46 H46B 0.9900 .
C47 O5 1.440(9) .
C47 H47A 0.9900 .
C47 H47B 0.9900 .
C48 O5 1.411(9) .
C48 C49 1.509(11) .
C48 H48A 0.9900 .
C48 H48B 0.9900 .
C49 O6 1.459(13) .
C49 H49A 0.9900 .
C49 H49B 0.9900 .
C44B C45B 1.401(15) .
C44B O3 1.409(11) .
C44B H44C 0.9900 .
C44B H44D 0.9900 .
C45B O4 1.788(12) .
C45B H45C 0.9900 .
C45B H45D 0.9900 .
C46B O4 1.263(9) .
C46B C47B 1.454(15) .
C46B H46C 0.9900 .
C46B H46D 0.9900 .
C47B O5B 1.453(13) .
C47B H47C 0.9900 .
C47B H47D 0.9900 .
C48B O5B 1.341(10) .
C48B C49B 1.489(16) .
C48B K1 3.440(9) .
C48B H48C 0.9900 .
C48B H48D 0.9900 .
C49B O6B 1.428(17) .
C49B K1 3.437(14) .
C49B H49C 0.9900 .
C49B H49D 0.9900 .
C50 O6 1.268(7) .
C50 C51B 1.344(10) .
C50 C51 1.578(9) .
C50 O6B 1.579(8) .
C50 H50A 0.9900 .
C50 H50B 0.9900 .
C51 O1 1.157(10) .
C51 H51A 0.9900 .
C51 H51B 0.9900 .
C51B O1B 1.384(13) .
C51B K1 3.485(8) .
C51B H51C 0.9900 .
C51B H51D 0.9900 .
O1 C40 1.48(2) .
O1 K1 2.756(7) .
O1B C40B 1.26(2) .
O1B K1 2.777(9) .
O2 C41 1.289(10) .
O2 C41B 1.652(15) .
O2 K1 2.765(3) .
O3 K1 2.710(3) .
O4 K1 2.876(3) 5_767
O4 K1 2.932(2) .
O5 K1 2.860(7) .
O6 K1 2.778(6) .
O5B K1 2.649(10) .
O6B K1 2.642(8) .
K1 O4 2.876(3) 5_767
C40 C41 1.408(15) .
C40 H40A 0.9900 .
C40 H40B 0.9900 .
C41 H41A 0.9900 .
C41 H41B 0.9900 .
C40B C41B 1.432(17) .
C40B H40C 0.9900 .
C40B H40D 0.9900 .
C41B H41C 0.9900 .
C41B H41D 0.9900 .

loop_
_geom_torsion_atom_site_label_1
_geom_torsion_atom_site_label_2
_geom_torsion_atom_site_label_3
_geom_torsion_atom_site_label_4
_geom_torsion
_geom_torsion_site_symmetry_1
_geom_torsion_site_symmetry_4
N3 C2 C3 N2 178.9(3) . .
N1 C2 C3 N2 0.4(3) . .
C9 C4 C5 C6 0.2(4) . .
N1 C4 C5 C6 177.9(2) . .
C9 C4 C5 C10 179.6(3) . .
N1 C4 C5 C10 -2.8(4) . .
C4 C5 C6 C7 0.8(5) . .
C10 C5 C6 C7 -178.6(3) . .
C5 C6 C7 C8 -0.9(5) . .
C6 C7 C8 C9 0.0(6) . .
C7 C8 C9 C4 0.9(5) . .
C7 C8 C9 C13 -177.3(3) . .
C5 C4 C9 C8 -1.0(4) . .
N1 C4 C9 C8 -178.7(3) . .
C5 C4 C9 C13 177.2(3) . .
N1 C4 C9 C13 -0.4(4) . .
C4 C5 C10 C11 122.7(3) . .
C6 C5 C10 C11 -58.0(4) . .
C4 C5 C10 C12 -112.7(3) . .
C6 C5 C10 C12 66.7(4) . .
C8 C9 C13 C14 97.8(4) . .
C4 C9 C13 C14 -80.4(4) . .
C8 C9 C13 C15 -26.4(4) . .
C4 C9 C13 C15 155.4(3) . .
N3 C16 C17 C18 177.6(2) . .
C21 C16 C17 C18 1.7(4) . .
N3 C16 C17 C22 1.2(4) . .
C21 C16 C17 C22 -174.7(2) . .
C16 C17 C18 C19 -0.2(4) . .
C22 C17 C18 C19 176.2(3) . .
C17 C18 C19 C20 -1.1(4) . .
C18 C19 C20 C21 0.8(4) . .
C19 C20 C21 C16 0.8(4) . .
C19 C20 C21 C25 179.0(3) . .
N3 C16 C21 C20 -178.0(2) . .
C17 C16 C21 C20 -2.0(4) . .
N3 C16 C21 C25 3.7(4) . .
C17 C16 C21 C25 179.7(2) . .
C18 C17 C22 C23 -84.4(4) . .
C16 C17 C22 C23 91.9(3) . .
C18 C17 C22 C24 36.1(4) . .
C16 C17 C22 C24 -147.5(3) . .
C20 C21 C25 C27 35.5(4) . .
C16 C21 C25 C27 -146.2(3) . .
C20 C21 C25 C26 -90.3(3) . .
C16 C21 C25 C26 88.0(3) . .
C33 C28 C29 C30 0.5(5) . .
N2 C28 C29 C30 -178.6(3) . .
C33 C28 C29 C34 -179.2(3) . .
N2 C28 C29 C34 1.7(5) . .
C28 C29 C30 C31 -0.9(5) . .
C34 C29 C30 C31 178.8(4) . .
C29 C30 C31 C32 0.3(6) . .
C30 C31 C32 C33 0.8(5) . .
C29 C28 C33 C32 0.5(4) . .
N2 C28 C33 C32 179.6(2) . .
C29 C28 C33 C37 -176.4(3) . .
N2 C28 C33 C37 2.6(4) . .
C31 C32 C33 C28 -1.2(5) . .
C31 C32 C33 C37 175.8(3) . .
C30 C29 C34 C35B -69.1(16) . .
C28 C29 C34 C35B 110.6(15) . .
C30 C29 C34 C36B 63.5(16) . .
C28 C29 C34 C36B -116.8(15) . .
C30 C29 C34 C36 46.9(17) . .
C28 C29 C34 C36 -133.5(16) . .
C30 C29 C34 C35 -69.0(12) . .
C28 C29 C34 C35 110.7(11) . .
C28 C33 C37 C39 -129.9(3) . .
C32 C33 C37 C39 53.2(4) . .
C28 C33 C37 C38 106.1(3) . .
C32 C33 C37 C38 -70.8(4) . .
O2 C42 C43 O3 56.0(6) . .
O3 C44 C45 O4 -63.1(9) . .
O4 C46 C47 O5 -69.3(8) . .
K1 C46 C47 O5 -8.0(11) 5_767 .
O5 C48 C49 O6 67.2(9) . .
O3 C44B C45B O4 -62.2(10) . .
O4 C46B C47B O5B 66.9(10) . .
O5B C48B C49B O6B -60.7(13) . .
K1 C48B C49B O6B -32.3(7) . .
O5B C48B C49B K1 -28.3(8) . .
O6 C50 C51 O1 -28.9(9) . .
C51B C50 C51 O1 76.1(10) . .
O6B C50 C51 O1 -1.6(9) . .
O6 C50 C51B O1B 26.0(13) . .
C51 C50 C51B O1B -65.4(11) . .
O6B C50 C51B O1B 51.6(11) . .
O6 C50 C51B K1 1.9(5) . .
C51 C50 C51B K1 -89.5(8) . .
O6B C50 C51B K1 27.5(4) . .
N2 C1 N1 C2 1.1(3) . .
N2 C1 N1 C4 176.7(2) . .
N3 C2 N1 C1 -179.8(2) . .
C3 C2 N1 C1 -1.0(3) . .
N3 C2 N1 C4 4.8(4) . .
C3 C2 N1 C4 -176.4(2) . .
C5 C4 N1 C1 -73.9(3) . .
C9 C4 N1 C1 103.8(3) . .
C5 C4 N1 C2 101.2(3) . .
C9 C4 N1 C2 -81.1(3) . .
N1 C1 N2 C3 -0.8(3) . .
N1 C1 N2 C28 -177.9(2) . .
C2 C3 N2 C1 0.3(3) . .
C2 C3 N2 C28 177.3(2) . .
C33 C28 N2 C1 -94.7(3) . .
C29 C28 N2 C1 84.4(3) . .
C33 C28 N2 C3 88.5(3) . .
C29 C28 N2 C3 -92.4(3) . .
C3 C2 N3 C16 1.0(4) . .
N1 C2 N3 C16 179.3(2) . .
C17 C16 N3 C2 75.1(3) . .
C21 C16 N3 C2 -109.0(3) . .
C50 C51 O1 C40 -158.5(9) . .
C50 C51 O1 K1 8.4(10) . .
C50 C51B O1B C40B 143.7(18) . .
K1 C51B O1B C40B 176(2) . .
C50 C51B O1B K1 -32.6(11) . .
C43 C42 O2 C41 174.4(10) . .
C43 C42 O2 C41B -178.3(10) . .
C43 C42 O2 K1 -44.2(5) . .
C42 C43 O3 C44B -179.2(6) . .
C42 C43 O3 C44 167.9(6) . .
C42 C43 O3 K1 -41.3(5) . .
C45B C44B O3 C43 -168.2(8) . .
C45B C44B O3 C44 -8.5(9) . .
C45B C44B O3 K1 60.7(10) . .
C45 C44 O3 C43 -179.9(6) . .
C45 C44 O3 C44B 155.2(19) . .
C45 C44 O3 K1 27.8(9) . .
C44 C45 O4 C46B 174.0(8) . .
C44 C45 O4 C46 -179.6(6) . .
C44 C45 O4 C45B -20.4(10) . .
C44 C45 O4 K1 -53.0(8) . 5_767
C44 C45 O4 K1 60.5(7) . .
C47B C46B O4 C45 -162.8(8) . .
C47B C46B O4 C46 26.0(5) . .
C47B C46B O4 C45B -170.0(7) . .
C47B C46B O4 K1 61.1(8) . 5_767
C47B C46B O4 K1 -60.5(8) . .
C47 C46 O4 C45 -82.3(7) . .
K1 C46 O4 C45 146.8(5) 5_767 .
C47 C46 O4 C46B -73.6(8) . .
K1 C46 O4 C46B 155.6(7) 5_767 .
C47 C46 O4 C45B -97.8(9) . .
K1 C46 O4 C45B 131.4(7) 5_767 .
C47 C46 O4 K1 130.9(6) . 5_767
C47 C46 O4 K1 38.9(7) . .
K1 C46 O4 K1 -91.93(17) 5_767 .
C44B C45B O4 C45 151.3(18) . .
C44B C45B O4 C46B 164.8(10) . .
C44B C45B O4 C46 -179.0(8) . .
C44B C45B O4 K1 -51.7(10) . 5_767
C44B C45B O4 K1 43.1(10) . .
C49 C48 O5 C47 -177.4(7) . .
C49 C48 O5 K1 -52.2(8) . .
C46 C47 O5 C48 -172.3(7) . .
C46 C47 O5 K1 61.4(7) . .
C51B C50 O6 C49 137.8(8) . .
C51 C50 O6 C49 176.7(7) . .
O6B C50 O6 C49 64.5(11) . .
C51B C50 O6 K1 -2.8(8) . .
C51 C50 O6 K1 36.1(6) . .
O6B C50 O6 K1 -76.0(11) . .
C48 C49 O6 C50 167.8(6) . .
C48 C49 O6 K1 -50.2(9) . .
C49B C48B O5B C47B -172.4(9) . .
K1 C48B O5B C47B 146.0(13) . .
C49B C48B O5B K1 41.6(12) . .
C46B C47B O5B C48B 168.7(9) . .
C46B C47B O5B K1 -47.2(11) . .
C48B C49B O6B C50 -179.6(7) . .
K1 C49B O6B C50 133.4(8) . .
C48B C49B O6B K1 47.0(11) . .
O6 C50 O6B C49B -57.6(11) . .
C51B C50 O6B C49B -173.9(8) . .
C51 C50 O6B C49B -137.3(8) . .
O6 C50 O6B K1 74.5(11) . .
C51B C50 O6B K1 -41.7(7) . .
C51 C50 O6B K1 -5.2(6) . .
C49B O6B K1 O5B -19.1(8) . .
C50 O6B K1 O5B -153.2(5) . .
C49B O6B K1 O3 46.3(9) . .
C50 O6B K1 O3 -87.8(7) . .
C49B O6B K1 O1 139.6(8) . .
C50 O6B K1 O1 5.6(3) . .
C49B O6B K1 O2 140.8(7) . .
C50 O6B K1 O2 6.7(5) . .
C49B O6B K1 O1B 154.4(8) . .
C50 O6B K1 O1B 20.4(4) . .
C49B O6B K1 O6 84.9(13) . .
C50 O6B K1 O6 -49.2(9) . .
C49B O6B K1 O5 -24.5(7) . .
C50 O6B K1 O5 -158.6(5) . .
C49B O6B K1 O4 -124.6(7) . 5_767
C50 O6B K1 O4 101.3(4) . 5_767
C49B O6B K1 O4 -30.9(8) . .
C50 O6B K1 O4 -164.9(3) . .
C50 O6B K1 C49B -134.1(9) . .
C49B O6B K1 C48B -25.4(7) . .
C50 O6B K1 C48B -159.4(6) . .
C48B O5B K1 O6B -12.4(8) . .
C47B O5B K1 O6B -156.4(8) . .
C48B O5B K1 O3 -173.7(8) . .
C47B O5B K1 O3 42.3(8) . .
C48B O5B K1 O1 -35.3(10) . .
C47B O5B K1 O1 -179.3(6) . .
C48B O5B K1 O2 -130.3(7) . .
C47B O5B K1 O2 85.7(11) . .
C48B O5B K1 O1B -19.8(11) . .
C47B O5B K1 O1B -163.8(6) . .
C48B O5B K1 O6 -27.6(8) . .
C47B O5B K1 O6 -171.7(8) . .
C48B O5B K1 O5 10.0(13) . .
C47B O5B K1 O5 -134(2) . .
C48B O5B K1 O4 76.9(9) . 5_767
C47B O5B K1 O4 -67.1(7) . 5_767
C48B O5B K1 O4 154.6(10) . .
C47B O5B K1 O4 10.6(6) . .
C48B O5B K1 C49B -23.1(8) . .
C47B O5B K1 C49B -167.1(10) . .
C47B O5B K1 C48B -144.0(14) . .
C43 O3 K1 O6B 119.7(6) . .
C44B O3 K1 O6B -118.3(8) . .
C44 O3 K1 O6B -85.9(7) . .
C43 O3 K1 O5B 178.2(4) . .
C44B O3 K1 O5B -59.8(7) . .
C44 O3 K1 O5B -27.4(5) . .
C43 O3 K1 O1 36.3(3) . .
C44B O3 K1 O1 158.2(6) . .
C44 O3 K1 O1 -169.4(5) . .
C43 O3 K1 O2 13.1(3) . .
C44B O3 K1 O2 135.0(6) . .
C44 O3 K1 O2 167.4(5) . .
C43 O3 K1 O1B 21.9(4) . .
C44B O3 K1 O1B 143.8(6) . .
C44 O3 K1 O1B 176.3(5) . .
C43 O3 K1 O6 102.7(4) . .
C44B O3 K1 O6 -135.4(6) . .
C44 O3 K1 O6 -102.9(5) . .
C43 O3 K1 O5 179.0(3) . .
C44B O3 K1 O5 -59.0(7) . .
C44 O3 K1 O5 -26.6(5) . .
C43 O3 K1 O4 -69.6(3) . 5_767
C44B O3 K1 O4 52.4(6) . 5_767
C44 O3 K1 O4 84.8(5) . 5_767
C43 O3 K1 O4 -152.5(3) . .
C44B O3 K1 O4 -30.5(6) . .
C44 O3 K1 O4 1.9(5) . .
C43 O3 K1 C49B 146.0(5) . .
C44B O3 K1 C49B -92.0(8) . .
C44 O3 K1 C49B -59.6(6) . .
C43 O3 K1 C48B 175.4(4) . .
C44B O3 K1 C48B -62.6(7) . .
C44 O3 K1 C48B -30.2(5) . .
C51 O1 K1 O6B -8.7(7) . .
C40 O1 K1 O6B 157.8(8) . .
C51 O1 K1 O5B 14.4(8) . .
C40 O1 K1 O5B -179.1(8) . .
C51 O1 K1 O3 149.2(7) . .
C40 O1 K1 O3 -44.3(8) . .
C51 O1 K1 O2 172.5(7) . .
C40 O1 K1 O2 -21.0(8) . .
C51 O1 K1 O1B -99.6(18) . .
C40 O1 K1 O1B 66.9(15) . .
C51 O1 K1 O6 5.7(7) . .
C40 O1 K1 O6 172.2(8) . .
C51 O1 K1 O5 5.4(7) . .
C40 O1 K1 O5 171.8(8) . .
C51 O1 K1 O4 -102.1(7) . 5_767
C40 O1 K1 O4 64.4(8) . 5_767
C51 O1 K1 C49B 6.0(7) . .
C40 O1 K1 C49B 172.5(8) . .
C51 O1 K1 C48B 2.1(7) . .
C40 O1 K1 C48B 168.6(8) . .
C41 O2 K1 O6B 0.8(10) . .
C42 O2 K1 O6B -139.5(3) . .
C41B O2 K1 O6B -7.4(9) . .
C41 O2 K1 O5B 108.6(11) . .
C42 O2 K1 O5B -31.7(7) . .
C41B O2 K1 O5B 100.4(10) . .
C41 O2 K1 O3 157.9(9) . .
C42 O2 K1 O3 17.6(3) . .
C41B O2 K1 O3 149.7(8) . .
C41 O2 K1 O1 2.0(9) . .
C42 O2 K1 O1 -138.3(3) . .
C41B O2 K1 O1 -6.2(8) . .
C41 O2 K1 O1B -13.3(9) . .
C42 O2 K1 O1B -153.6(3) . .
C41B O2 K1 O1B -21.5(8) . .
C41 O2 K1 O6 14.0(9) . .
C42 O2 K1 O6 -126.3(3) . .
C41B O2 K1 O6 5.9(8) . .
C41 O2 K1 O5 72.2(11) . .
C42 O2 K1 O5 -68.1(7) . .
C41B O2 K1 O5 64.1(10) . .
C41 O2 K1 O4 -97.3(9) . 5_767
C42 O2 K1 O4 122.4(3) . 5_767
C41B O2 K1 O4 -105.5(8) . 5_767
C41 O2 K1 O4 172.3(9) . .
C42 O2 K1 O4 32.0(3) . .
C41B O2 K1 O4 164.1(8) . .
C41 O2 K1 C49B 22.7(10) . .
C42 O2 K1 C49B -117.6(4) . .
C41B O2 K1 C49B 14.6(9) . .
C41 O2 K1 C48B 36.6(11) . .
C42 O2 K1 C48B -103.6(7) . .
C41B O2 K1 C48B 28.5(10) . .
C40B O1B K1 O6B -175.4(13) . .
C51B O1B K1 O6B 1.9(6) . .
C40B O1B K1 O5B -168.0(12) . .
C51B O1B K1 O5B 9.3(7) . .
C40B O1B K1 O3 -17.3(13) . .
C51B O1B K1 O3 160.0(6) . .
C40B O1B K1 O1 -93(2) . .
C51B O1B K1 O1 84.4(15) . .
C40B O1B K1 O2 -8.5(12) . .
C51B O1B K1 O2 168.8(6) . .
C40B O1B K1 O6 -159.6(13) . .
C51B O1B K1 O6 17.7(5) . .
C40B O1B K1 O5 -174.5(12) . .
C51B O1B K1 O5 2.8(7) . .
C40B O1B K1 O4 84.6(12) . 5_767
C51B O1B K1 O4 -98.1(6) . 5_767
C40B O1B K1 C49B -165.8(13) . .
C51B O1B K1 C49B 11.5(6) . .
C40B O1B K1 C48B -175.3(12) . .
C51B O1B K1 C48B 2.0(6) . .
C50 O6 K1 O6B 94.3(12) . .
C49 O6 K1 O6B -43.2(10) . .
C50 O6 K1 O5B 164.1(5) . .
C49 O6 K1 O5B 26.6(6) . .
C50 O6 K1 O3 -108.9(5) . .
C49 O6 K1 O3 113.6(6) . .
C50 O6 K1 O1 -23.6(4) . .
C49 O6 K1 O1 -161.1(6) . .
C50 O6 K1 O2 -36.3(4) . .
C49 O6 K1 O2 -173.7(6) . .
C50 O6 K1 O1B -8.8(4) . .
C49 O6 K1 O1B -146.3(6) . .
C50 O6 K1 O5 156.0(5) . .
C49 O6 K1 O5 18.5(6) . .
C50 O6 K1 O4 63.1(4) . 5_767
C49 O6 K1 O4 -74.4(6) . 5_767
C50 O6 K1 O4 166.3(4) . .
C49 O6 K1 O4 28.8(6) . .
C50 O6 K1 C49B 156.9(8) . .
C49 O6 K1 C49B 19.5(9) . .
C50 O6 K1 C48B 151.9(5) . .
C49 O6 K1 C48B 14.4(6) . .
C48 O5 K1 O6B 34.3(5) . .
C47 O5 K1 O6B 158.7(6) . .
C48 O5 K1 O5B -120(2) . .
C47 O5 K1 O5B 3.9(16) . .
C48 O5 K1 O3 -124.4(5) . .
C47 O5 K1 O3 -0.1(6) . .
C48 O5 K1 O1 18.7(5) . .
C47 O5 K1 O1 143.0(5) . .
C48 O5 K1 O2 -45.6(9) . .
C47 O5 K1 O2 78.8(8) . .
C48 O5 K1 O1B 33.2(6) . .
C47 O5 K1 O1B 157.6(5) . .
C48 O5 K1 O6 18.3(5) . .
C47 O5 K1 O6 142.7(6) . .
C48 O5 K1 O4 123.7(5) . 5_767
C47 O5 K1 O4 -111.9(5) . 5_767
C48 O5 K1 O4 -152.0(5) . .
C47 O5 K1 O4 -27.6(5) . .
C48 O5 K1 C49B 17.6(5) . .
C47 O5 K1 C49B 142.0(8) . .
C48 O5 K1 C48B 37.9(12) . .
C47 O5 K1 C48B 162.2(16) . .
C45 O4 K1 O6B 120.7(5) . .
C46B O4 K1 O6B 44.9(7) . .
C46 O4 K1 O6B -0.6(4) . .
C45B O4 K1 O6B 151.3(5) . .
K1 O4 K1 O6B -97.66(18) 5_767 .
C45 O4 K1 O5B 107.6(6) . .
C46B O4 K1 O5B 31.8(7) . .
C46 O4 K1 O5B -13.7(4) . .
C45B O4 K1 O5B 138.2(5) . .
K1 O4 K1 O5B -110.8(3) 5_767 .
C45 O4 K1 O3 -37.0(5) . .
C46B O4 K1 O3 -112.8(6) . .
C46 O4 K1 O3 -158.3(4) . .
C45B O4 K1 O3 -6.4(5) . .
K1 O4 K1 O3 104.63(12) 5_767 .
C45 O4 K1 O2 -51.3(5) . .
C46B O4 K1 O2 -127.1(6) . .
C46 O4 K1 O2 -172.6(3) . .
C45B O4 K1 O2 -20.7(5) . .
K1 O4 K1 O2 90.29(12) 5_767 .
C45 O4 K1 O6 105.2(5) . .
C46B O4 K1 O6 29.4(7) . .
C46 O4 K1 O6 -16.2(4) . .
C45B O4 K1 O6 135.8(5) . .
K1 O4 K1 O6 -113.22(15) 5_767 .
C45 O4 K1 O5 115.0(5) . .
C46B O4 K1 O5 39.2(6) . .
C46 O4 K1 O5 -6.3(4) . .
C45B O4 K1 O5 145.6(5) . .
K1 O4 K1 O5 -103.4(2) 5_767 .
C45 O4 K1 O4 -141.6(6) . 5_767
C46B O4 K1 O4 142.6(7) . 5_767
C46 O4 K1 O4 97.1(4) . 5_767
C45B O4 K1 O4 -111.0(5) . 5_767
K1 O4 K1 O4 0.0 5_767 5_767
C45 O4 K1 C49B 109.2(6) . .
C46B O4 K1 C49B 33.4(7) . .
C46 O4 K1 C49B -12.1(4) . .
C45B O4 K1 C49B 139.8(5) . .
K1 O4 K1 C49B -109.2(3) 5_767 .
C45 O4 K1 C48B 116.7(6) . .
C46B O4 K1 C48B 40.9(6) . .
C46 O4 K1 C48B -4.6(4) . .
C45B O4 K1 C48B 147.3(5) . .
K1 O4 K1 C48B -101.7(2) 5_767 .
C48B C49B K1 O6B -135.3(12) . .
O6B C49B K1 O5B 154.4(10) . .
C48B C49B K1 O5B 19.1(6) . .
O6B C49B K1 O3 -157.1(5) . .
C48B C49B K1 O3 67.6(8) . .
O6B C49B K1 O1 -35.9(7) . .
C48B C49B K1 O1 -171.2(7) . .
O6B C49B K1 O2 -53.9(9) . .
C48B C49B K1 O2 170.7(5) . .
O6B C49B K1 O1B -23.0(7) . .
C48B C49B K1 O1B -158.3(7) . .
O6B C49B K1 O6 -35.4(5) . .
C48B C49B K1 O6 -170.7(11) . .
O6B C49B K1 O5 143.1(10) . .
C48B C49B K1 O5 7.8(5) . .
O6B C49B K1 O4 59.8(7) . 5_767
C48B C49B K1 O4 -75.5(6) . 5_767
O6B C49B K1 O4 152.5(7) . .
C48B C49B K1 O4 17.2(7) . .
O6B C49B K1 C48B 135.3(12) . .
O5B C48B K1 O6B 163.8(11) . .
C49B C48B K1 O6B 23.0(6) . .
C49B C48B K1 O5B -140.8(13) . .
O5B C48B K1 O3 7.6(10) . .
C49B C48B K1 O3 -133.2(6) . .
O5B C48B K1 O1 149.9(9) . .
C49B C48B K1 O1 9.1(7) . .
O5B C48B K1 O2 119.1(9) . .
C49B C48B K1 O2 -21.8(11) . .
O5B C48B K1 O1B 163.7(9) . .
C49B C48B K1 O1B 22.8(7) . .
O5B C48B K1 O6 146.0(10) . .
C49B C48B K1 O6 5.2(6) . .
O5B C48B K1 O5 -12.1(15) . .
C49B C48B K1 O5 -152.9(16) . .
O5B C48B K1 O4 -108.1(9) . 5_767
C49B C48B K1 O4 111.0(7) . 5_767
O5B C48B K1 O4 -21.3(9) . .
C49B C48B K1 O4 -162.1(7) . .
O5B C48B K1 C49B 140.8(13) . .
C51 O1 C40 C41 -154.8(14) . .
K1 O1 C40 C41 36.8(18) . .
C42 O2 C41 C40 161(2) . .
C41B O2 C41 C40 96(10) . .
K1 O2 C41 C40 20(3) . .
O1 C40 C41 O2 -39(3) . .
C51B O1B C40B C41B -126(2) . .
K1 O1B C40B C41B 50(3) . .
C51B O1B C40B K1 -176(2) . .
O6B K1 C40B O1B 4.2(12) . .
O5B K1 C40B O1B 17.4(17) . .
O3 K1 C40B O1B 164.8(11) . .
O1 K1 C40B O1B 34.5(9) . .
O2 K1 C40B O1B 168.8(16) . .
O6 K1 C40B O1B 17.9(11) . .
O5 K1 C40B O1B 7.2(16) . .
O4 K1 C40B O1B -93.4(12) 5_767 .
O4 K1 C40B O1B -166.4(5) . .
C49B K1 C40B O1B 14.6(13) . .
C48B K1 C40B O1B 5.7(15) . .
O6B K1 C40B C41B -137.6(19) . .
O5B K1 C40B C41B -124.4(16) . .
O3 K1 C40B C41B 23.0(19) . .
O1 K1 C40B C41B -107(2) . .
O2 K1 C40B C41B 27.0(14) . .
O1B K1 C40B C41B -142(3) . .
O6 K1 C40B C41B -123.9(19) . .
O5 K1 C40B C41B -134.6(16) . .
O4 K1 C40B C41B 124.8(19) 5_767 .
O4 K1 C40B C41B 52(3) . .
C49B K1 C40B C41B -127.2(18) . .
C48B K1 C40B C41B -136.1(16) . .
O1B C40B C41B O2 -65(3) . .
K1 C40B C41B O2 -30.3(14) . .
C41 O2 C41B C40B -63(7) . .
C42 O2 C41B C40B 179.2(18) . .
K1 O2 C41B C40B 44(2) . .
